data_4030886
loop_
_publ_author_name
'Evers, J.'
'Oehlinger, G.'
'Sextl, G.'

_publ_section_title
;
 LiSi, a unique Zintl phase - although stable; it long evaded synthesis
;
_journal_name_full 'European Journal of Solid State and Inorganic Chemistry'
_journal_page_first 773
_journal_page_last 774
_journal_volume 34
_journal_year 1997
_chemical_formula_sum 'Ge Li'
_chemical_formula_weight 79.581
_space_group_IT_number 88
_symmetry_cell_setting tetragonal
_symmetry_Int_Tables_number 88
_symmetry_space_group_name_Hall '-I 4ad'
_symmetry_space_group_name_H-M 'I 41/a :2'
_cell_angle_alpha 90
_cell_angle_beta 90
_cell_angle_gamma 90
_cell_formula_units_Z 16
_cell_length_a 9.764(3)
_cell_length_b 9.764(3)
_cell_length_c 5.784(3)
_cell_volume 551.4(4)
_diffrn_ambient_temperature 293
_diffrn_radiation_probe x-ray
_diffrn_radiation_type CuK\a
_diffrn_radiation_wavelength 1.5418
_exptl_absorpt_coefficient_mu 9.676
_exptl_crystal_density_diffrn 3.83
_exptl_crystal_density_meas 3.75
_exptl_crystal_F_000 140
_cod_data_source_file EJSSIC-1997-34-773-784-2.cif
_cod_data_source_block LiGe
_cod_depositor_comments
;
Reported from A. Gruttnet, Dissertation, Universitat Stuttgart, 1982
Thermal parameters fixed to B = 1.
;
_cod_original_sg_symbol_H-M 'I 41/a'
_cod_database_code 4030886

loop_
_symmetry_equiv_pos_site_id
_symmetry_equiv_pos_as_xyz
1 x,y,z
2 3/4-y,1/4+x,1/4+z
3 1/2-x,-y,1/2+z
4 3/4+y,3/4-x,3/4+z
5 -x,-y,-z
6 1/4+y,3/4-x,3/4-z
7 1/2+x,y,1/2-z
8 1/4-y,1/4+x,1/4-z
9 1/2+x,1/2+y,1/2+z
10 1/4-y,3/4+x,3/4+z
11 -x,1/2-y,z
12 1/4+y,1/4-x,1/4+z
13 1/2-x,1/2-y,1/2-z
14 3/4+y,1/4-x,1/4-z
15 x,1/2+y,-z
16 3/4-y,3/4+x,3/4-z

loop_
_atom_site_label
_atom_site_type_symbol
_atom_site_thermal_displace_type
_atom_site_fract_x
_atom_site_fract_y
_atom_site_fract_z
_atom_site_occupancy
_atom_site_U_iso_or_equiv
_atom_site_calc_flag
_atom_site_refinement_flags
_atom_site_disorder_assembly
_atom_site_disorder_group
Ge Ge Uiso 0.1074(2) 0.9482(3) 0.6074(4) 1.000 0.0127 . . . .
Li Li Uiso 0.076(5) 0.881(5) 0.076(8) 1.000 0.0127 . . . .

loop_
_geom_angle_atom_site_label_1
_geom_angle_atom_site_label_2
_geom_angle_atom_site_label_3
_geom_angle
_geom_angle_site_symmetry_1
_geom_angle_site_symmetry_2
_geom_angle_site_symmetry_3
_geom_angle_publ_flag
Ge Ge Ge 117.30(11) 5_576 . 10_654 yes
Ge Ge Ge 104.97(13) 5_576 . 12_465 yes
Ge Ge Ge 108.83(11) 10_654 . 12_465 yes

loop_
_geom_bond_atom_site_label_1
_geom_bond_atom_site_label_2
_geom_bond_distance
_geom_bond_site_symmetry_1
_geom_bond_site_symmetry_2
_geom_bond_publ_flag
Ge Ge 2.639(3) . 5_576 yes
Ge Ge 2.546(4) . 10_654 yes
Ge Ge 2.546(4) . 12_465 yes
